data_7039528
loop_
_publ_author_name
'Ganesamoorthy, C.'
'Matthias, M.'
'Bl\"aser, D'
'W\"olper, C'
'Schulz, S.'

_publ_section_title
;
 Lewis acid-base adducts of group 13 elements: synthesis, structure and
 reactivity toward benzaldehyde.
;
_journal_issue 28
_journal_name_full 'Dalton transactions (Cambridge, England : 2003)'
_journal_page_first 11437
_journal_page_last 11444
_journal_paper_doi 10.1039/c6dt01688j
_journal_volume 45
_journal_year 2016
_chemical_formula_moiety 'C54 H47 B F15 Ga N2 O'
_chemical_formula_sum 'C54 H47 B F15 Ga N2 O'
_chemical_formula_weight 1105.46
_chemical_name_systematic
;
 ?
;
_space_group_crystal_system monoclinic
_space_group_IT_number 14
_space_group_name_Hall '-P 2ybc'
_space_group_name_H-M_alt 'P 1 21/c 1'
_symmetry_space_group_name_Hall '-P 2ybc'
_symmetry_space_group_name_H-M 'P 1 21/c 1'
_atom_sites_solution_hydrogens geom
_atom_sites_solution_primary direct
_atom_sites_solution_secondary difmap
_audit_creation_method SHELXL-2013
_audit_update_record
;
2016-04-28 deposited with the CCDC.
2016-06-10 downloaded from the CCDC.
;
_cell_angle_alpha 90
_cell_angle_beta 107.336(3)
_cell_angle_gamma 90
_cell_formula_units_Z 4
_cell_length_a 12.2876(8)
_cell_length_b 20.8316(13)
_cell_length_c 20.7404(12)
_cell_measurement_reflns_used 9769
_cell_measurement_temperature 100(1)
_cell_measurement_theta_max 27.46
_cell_measurement_theta_min 2.27
_cell_volume 5067.8(5)
_computing_cell_refinement 'BRUKER D8 KAPPA APEX 2 Vers. 3.0-2009'
_computing_data_collection 'BRUKER D8 KAPPA APEX 2 Vers. 3.0-2009'
_computing_data_reduction 'BRUKER D8 KAPPA APEX 2 Vers. 3.0-2009'
_computing_molecular_graphics 'BRUKER AXS Inc. 2008 Vers. 2008/4'
_computing_publication_material 'BRUKER AXS Inc. 2013 Vers. 2013/4'
_computing_structure_refinement 'BRUKER AXS Inc. 2013 Vers. 2013/4'
_computing_structure_solution 'BRUKER D8 KAPPA APEX 2 Vers. 3.0-2009'
_diffrn_ambient_temperature 100(1)
_diffrn_detector_area_resol_mean 512
_diffrn_measured_fraction_theta_full 0.997
_diffrn_measured_fraction_theta_max 0.988
_diffrn_measurement_device_type
; 
 Bruker D8 KAPPA series II with APEX II area detector system
;
_diffrn_measurement_method
;
 Data collection strategy APEX 2/COSMO
;
_diffrn_radiation_monochromator 'Triumph Goebel mirror'
_diffrn_radiation_type MoK\a
_diffrn_radiation_wavelength 0.71073
_diffrn_reflns_av_R_equivalents 0.0873
_diffrn_reflns_av_unetI/netI 0.0640
_diffrn_reflns_Laue_measured_fraction_full 0.997
_diffrn_reflns_Laue_measured_fraction_max 0.988
_diffrn_reflns_limit_h_max 16
_diffrn_reflns_limit_h_min -16
_diffrn_reflns_limit_k_max 28
_diffrn_reflns_limit_k_min -28
_diffrn_reflns_limit_l_max 28
_diffrn_reflns_limit_l_min -28
_diffrn_reflns_number 113502
_diffrn_reflns_point_group_measured_fraction_full 0.997
_diffrn_reflns_point_group_measured_fraction_max 0.988
_diffrn_reflns_theta_full 25.242
_diffrn_reflns_theta_max 28.821
_diffrn_reflns_theta_min 1.419
_diffrn_source 'sealed X-RAY tube'
_exptl_absorpt_coefficient_mu 0.639
_exptl_absorpt_correction_T_max 0.75
_exptl_absorpt_correction_T_min 0.57
_exptl_absorpt_correction_type multi-scan
_exptl_absorpt_process_details
; 
 BRUKER AXS SMART APEX 2 Vers. 3.0-2009
 R.H. Blessing, Acta Cryst. (1995) A51 33-38 
;
_exptl_crystal_colour colourless
_exptl_crystal_density_diffrn 1.449
_exptl_crystal_description block
_exptl_crystal_F_000 2256
_exptl_crystal_size_max 0.170
_exptl_crystal_size_mid 0.150
_exptl_crystal_size_min 0.130
_refine_diff_density_max 1.540
_refine_diff_density_min -0.832
_refine_diff_density_rms 0.097
_refine_ls_extinction_method none
_refine_ls_goodness_of_fit_ref 1.102
_refine_ls_hydrogen_treatment constr
_refine_ls_matrix_type full
_refine_ls_number_parameters 667
_refine_ls_number_reflns 13086
_refine_ls_number_restraints 0
_refine_ls_restrained_S_all 1.102
_refine_ls_R_factor_all 0.1115
_refine_ls_R_factor_gt 0.0502
_refine_ls_shift/su_max 0.001
_refine_ls_shift/su_mean 0.000
_refine_ls_structure_factor_coef Fsqd
_refine_ls_weighting_details 'w=1/[\s^2^(Fo^2^)+(0.0519P)^2^+8.2358P] where P=(Fo^2^+2Fc^2^)/3'
_refine_ls_weighting_scheme calc
_refine_ls_wR_factor_gt 0.1117
_refine_ls_wR_factor_ref 0.1512
_reflns_Friedel_coverage 0.000
_reflns_number_gt 8178
_reflns_number_total 13086
_reflns_threshold_expression 'I > 2\s(I)'
_cod_data_source_file c6dt01688j2.cif
_cod_data_source_block cg_003m
_cod_depositor_comments 'Adding full bibliography for 7039525--7039528.cif.'
_cod_database_code 7039528
_shelx_space_group_comment
;
The symmetry employed for this shelxl refinement is uniquely defined
by the following loop, which should always be used as a source of
symmetry information in preference to the above space-group names.
They are only intended as comments.
;
_shelx_estimated_absorpt_t_min 0.899
_shelx_estimated_absorpt_t_max 0.921
_shelxl_version_number 2013-4

loop_
_space_group_symop_operation_xyz
'x, y, z'
'-x, y+1/2, -z+1/2'
'-x, -y, -z'
'x, -y-1/2, z-1/2'

loop_
_atom_site_label
_atom_site_type_symbol
_atom_site_fract_x
_atom_site_fract_y
_atom_site_fract_z
_atom_site_U_iso_or_equiv
_atom_site_adp_type
_atom_site_occupancy
_atom_site_site_symmetry_order
_atom_site_calc_flag
_atom_site_refinement_flags_posn
_atom_site_refinement_flags_adp
Ga1 Ga 0.29546(3) 0.60415(2) 0.19151(2) 0.01803(9) Uani 1 1 d . .
N1 N 0.4121(2) 0.58661(12) 0.14742(12) 0.0188(5) Uani 1 1 d . .
N2 N 0.3688(2) 0.68138(12) 0.23997(12) 0.0198(5) Uani 1 1 d . .
B1 B 0.2306(3) 0.52938(17) 0.35968(16) 0.0205(7) Uani 1 1 d . .
O1 O 0.24274(19) 0.56034(10) 0.30608(10) 0.0224(5) Uani 1 1 d . .
C1 C 0.4628(3) 0.63697(15) 0.12839(14) 0.0209(6) Uani 1 1 d . .
C2 C 0.4609(3) 0.69840(15) 0.15347(15) 0.0227(7) Uani 1 1 d . .
H2 H 0.4858 0.7315 0.1297 0.027 Uiso 1 1 d R U
C3 C 0.4270(3) 0.71839(14) 0.20933(14) 0.0201(6) Uani 1 1 d . .
C4 C 0.5239(3) 0.62759(16) 0.07574(16) 0.0282(7) Uani 1 1 d . .
H4A H 0.4693 0.6316 0.0306 0.042 Uiso 1 1 d R U
H4B H 0.5586 0.5848 0.0809 0.042 Uiso 1 1 d R U
H4C H 0.5835 0.6603 0.0816 0.042 Uiso 1 1 d R U
C5 C 0.4604(3) 0.78633(15) 0.23340(16) 0.0263(7) Uani 1 1 d . .
H5A H 0.4054 0.8166 0.2052 0.039 Uiso 1 1 d R U
H5B H 0.5367 0.7957 0.2300 0.039 Uiso 1 1 d R U
H5C H 0.4608 0.7906 0.2805 0.039 Uiso 1 1 d R U
C6 C 0.4418(3) 0.52194(14) 0.13203(15) 0.0203(6) Uani 1 1 d . .
C7 C 0.3696(3) 0.48882(15) 0.07703(14) 0.0218(6) Uani 1 1 d . .
C8 C 0.3955(3) 0.42536(15) 0.06608(16) 0.0253(7) Uani 1 1 d . .
H8 H 0.3460 0.4019 0.0298 0.030 Uiso 1 1 d R U
C9 C 0.4921(3) 0.39621(16) 0.10720(16) 0.0276(7) Uani 1 1 d . .
H9 H 0.5085 0.3528 0.0994 0.033 Uiso 1 1 d R U
C10 C 0.5650(3) 0.43014(16) 0.15964(16) 0.0267(7) Uani 1 1 d . .
H10 H 0.6322 0.4099 0.1869 0.032 Uiso 1 1 d R U
C11 C 0.5424(3) 0.49361(15) 0.17366(15) 0.0224(6) Uani 1 1 d . .
C12 C 0.2651(3) 0.52040(16) 0.02880(15) 0.0250(7) Uani 1 1 d . .
H12 H 0.2641 0.5663 0.0427 0.030 Uiso 1 1 d R U
C13 C 0.2730(3) 0.51938(19) -0.04375(17) 0.0366(9) Uani 1 1 d . .
H13A H 0.2696 0.4749 -0.0596 0.055 Uiso 1 1 d R U
H13B H 0.3451 0.5388 -0.0446 0.055 Uiso 1 1 d R U
H13C H 0.2092 0.5437 -0.0733 0.055 Uiso 1 1 d R U
C14 C 0.1550(3) 0.4898(2) 0.03133(18) 0.0364(9) Uani 1 1 d . .
H14A H 0.1536 0.4447 0.0176 0.055 Uiso 1 1 d R U
H14B H 0.0904 0.5126 0.0006 0.055 Uiso 1 1 d R U
H14C H 0.1497 0.4923 0.0775 0.055 Uiso 1 1 d R U
C15 C 0.6261(3) 0.52894(16) 0.23192(15) 0.0270(7) Uani 1 1 d . .
H15 H 0.5910 0.5707 0.2389 0.032 Uiso 1 1 d R U
C16 C 0.7377(4) 0.5431(3) 0.21606(19) 0.0519(12) Uani 1 1 d . .
H16A H 0.7733 0.5026 0.2092 0.078 Uiso 1 1 d R U
H16B H 0.7894 0.5666 0.2539 0.078 Uiso 1 1 d R U
H16C H 0.7217 0.5692 0.1750 0.078 Uiso 1 1 d R U
C17 C 0.6530(3) 0.49030(18) 0.29751(16) 0.0354(8) Uani 1 1 d . .
H17A H 0.6900 0.4499 0.2920 0.053 Uiso 1 1 d R U
H17B H 0.5820 0.4811 0.3082 0.053 Uiso 1 1 d R U
H17C H 0.7041 0.5152 0.3343 0.053 Uiso 1 1 d R U
C18 C 0.3585(3) 0.70145(15) 0.30511(15) 0.0234(7) Uani 1 1 d . .
C19 C 0.4449(3) 0.68290(15) 0.36426(15) 0.0248(7) Uani 1 1 d . .
C20 C 0.4359(3) 0.70404(17) 0.42617(16) 0.0321(8) Uani 1 1 d . .
H20 H 0.4931 0.6921 0.4664 0.039 Uiso 1 1 d R U
C21 C 0.3467(4) 0.74158(17) 0.43082(17) 0.0350(9) Uani 1 1 d . .
H21 H 0.3440 0.7564 0.4736 0.042 Uiso 1 1 d R U
C22 C 0.2607(3) 0.75786(17) 0.37293(18) 0.0321(8) Uani 1 1 d . .
H22 H 0.1980 0.7828 0.3765 0.038 Uiso 1 1 d R U
C23 C 0.2650(3) 0.73800(15) 0.30907(16) 0.0258(7) Uani 1 1 d . .
C24 C 0.5443(3) 0.64083(16) 0.36132(15) 0.0281(7) Uani 1 1 d . .
H24 H 0.5155 0.6108 0.3224 0.034 Uiso 1 1 d R U
C25 C 0.6419(3) 0.6788(2) 0.34904(18) 0.0381(9) Uani 1 1 d . .
H25A H 0.6164 0.6987 0.3042 0.057 Uiso 1 1 d R U
H25B H 0.7059 0.6498 0.3514 0.057 Uiso 1 1 d R U
H25C H 0.6664 0.7122 0.3835 0.057 Uiso 1 1 d R U
C26 C 0.5908(3) 0.59987(17) 0.42492(16) 0.0349(8) Uani 1 1 d . .
H26A H 0.6432 0.5675 0.4170 0.052 Uiso 1 1 d R U
H26B H 0.5274 0.5785 0.4358 0.052 Uiso 1 1 d R U
H26C H 0.6315 0.6274 0.4627 0.052 Uiso 1 1 d R U
C27 C 0.1666(3) 0.75687(16) 0.24742(17) 0.0294(7) Uani 1 1 d . .
H27 H 0.1767 0.7335 0.2074 0.035 Uiso 1 1 d R U
C28 C 0.1660(3) 0.82890(17) 0.23280(19) 0.0340(8) Uani 1 1 d . .
H28A H 0.1003 0.8393 0.1939 0.051 Uiso 1 1 d R U
H28B H 0.2364 0.8406 0.2227 0.051 Uiso 1 1 d R U
H28C H 0.1609 0.8530 0.2724 0.051 Uiso 1 1 d R U
C29 C 0.0525(4) 0.73639(19) 0.2561(2) 0.0417(9) Uani 1 1 d . .
H29A H 0.0360 0.7626 0.2913 0.062 Uiso 1 1 d R U
H29B H 0.0563 0.6911 0.2692 0.062 Uiso 1 1 d R U
H29C H -0.0079 0.7424 0.2133 0.062 Uiso 1 1 d R U
C30 C 0.2593(3) 0.45569(15) 0.37621(14) 0.0212(6) Uani 1 1 d . .
F31 F 0.06794(17) 0.43558(9) 0.37098(10) 0.0334(5) Uani 1 1 d . .
C31 C 0.1743(3) 0.41342(16) 0.38063(15) 0.0242(7) Uani 1 1 d . .
F32 F 0.10882(19) 0.30929(10) 0.39567(12) 0.0405(5) Uani 1 1 d . .
C32 C 0.1934(3) 0.34867(16) 0.39241(16) 0.0269(7) Uani 1 1 d . .
F33 F 0.32110(19) 0.26194(9) 0.41440(11) 0.0387(5) Uani 1 1 d . .
C33 C 0.3008(3) 0.32469(15) 0.40146(16) 0.0273(7) Uani 1 1 d . .
F34 F 0.49389(17) 0.34133(9) 0.40891(9) 0.0299(4) Uani 1 1 d . .
C34 C 0.3887(3) 0.36469(15) 0.39875(14) 0.0229(7) Uani 1 1 d . .
F35 F 0.45397(16) 0.46702(9) 0.38425(9) 0.0291(4) Uani 1 1 d . .
C35 C 0.3658(3) 0.42918(15) 0.38626(14) 0.0224(7) Uani 1 1 d . .
C40 C 0.1836(3) 0.56958(15) 0.41049(15) 0.0224(6) Uani 1 1 d . .
F41 F 0.35702(17) 0.55572(10) 0.49619(9) 0.0359(5) Uani 1 1 d . .
C41 C 0.2502(3) 0.57917(16) 0.47652(15) 0.0241(7) Uani 1 1 d . .
C42 C 0.2119(3) 0.61295(16) 0.52301(15) 0.0269(7) Uani 1 1 d . .
F42 F 0.2798(2) 0.62197(11) 0.58642(9) 0.0420(6) Uani 1 1 d . .
F43 F 0.0650(2) 0.66877(11) 0.54896(11) 0.0446(6) Uani 1 1 d . .
C43 C 0.1034(3) 0.63691(17) 0.50409(17) 0.0319(8) Uani 1 1 d . .
F44 F -0.0725(2) 0.65114(13) 0.42110(13) 0.0560(7) Uani 1 1 d . .
C44 C 0.0336(3) 0.62801(18) 0.43920(19) 0.0347(8) Uani 1 1 d . .
F45 F 0.00422(18) 0.58631(11) 0.33069(10) 0.0419(5) Uani 1 1 d . .
C45 C 0.0753(3) 0.59494(17) 0.39368(16) 0.0295(7) Uani 1 1 d . .
C50 C 0.1497(3) 0.63488(14) 0.12256(14) 0.0204(6) Uani 1 1 d . .
F51 F 0.03778(17) 0.59846(9) 0.18984(9) 0.0293(4) Uani 1 1 d . .
C51 C 0.0453(3) 0.62792(15) 0.13310(15) 0.0227(7) Uani 1 1 d . .
F52 F -0.15573(17) 0.64192(10) 0.10377(10) 0.0348(5) Uani 1 1 d . .
C52 C -0.0569(3) 0.64984(15) 0.08989(16) 0.0244(7) Uani 1 1 d . .
F53 F -0.15324(17) 0.70377(10) -0.01103(10) 0.0368(5) Uani 1 1 d . .
C53 C -0.0555(3) 0.68152(16) 0.03149(16) 0.0268(7) Uani 1 1 d . .
F54 F 0.04963(18) 0.72130(10) -0.03798(9) 0.0343(5) Uani 1 1 d . .
C54 C 0.0455(3) 0.69020(16) 0.01834(15) 0.0272(7) Uani 1 1 d . .
F55 F 0.24161(17) 0.67993(10) 0.04664(9) 0.0311(4) Uani 1 1 d . .
C55 C 0.1461(3) 0.66779(15) 0.06351(15) 0.0229(7) Uani 1 1 d . .
C60 C 0.2902(3) 0.53231(14) 0.25525(14) 0.0201(6) Uani 1 1 d . .
H60 H 0.3711 0.5205 0.2793 0.024 Uiso 1 1 d R U
C61 C 0.2306(3) 0.47120(15) 0.22487(14) 0.0212(6) Uani 1 1 d . .
C62 C 0.1143(3) 0.46130(16) 0.21255(15) 0.0261(7) Uani 1 1 d . .
H62 H 0.0689 0.4937 0.2240 0.031 Uiso 1 1 d R U
C63 C 0.0636(3) 0.40403(17) 0.18343(16) 0.0315(8) Uani 1 1 d . .
H63 H -0.0159 0.3977 0.1754 0.038 Uiso 1 1 d R U
C64 C 0.1284(3) 0.35645(17) 0.16607(16) 0.0333(8) Uani 1 1 d . .
H64 H 0.0935 0.3177 0.1460 0.040 Uiso 1 1 d R U
C65 C 0.2438(3) 0.36556(16) 0.17806(16) 0.0322(8) Uani 1 1 d . .
H65 H 0.2883 0.3331 0.1659 0.039 Uiso 1 1 d R U
C66 C 0.2955(3) 0.42214(15) 0.20796(15) 0.0245(7) Uani 1 1 d . .
H66 H 0.3754 0.4275 0.2170 0.029 Uiso 1 1 d R U

loop_
_atom_site_aniso_label
_atom_site_aniso_U_11
_atom_site_aniso_U_22
_atom_site_aniso_U_33
_atom_site_aniso_U_23
_atom_site_aniso_U_13
_atom_site_aniso_U_12
Ga1 0.02269(18) 0.01542(16) 0.01479(14) 0.00047(12) 0.00375(11) -0.00065(14)
N1 0.0230(14) 0.0172(12) 0.0156(11) -0.0006(9) 0.0047(9) -0.0018(10)
N2 0.0243(14) 0.0179(13) 0.0166(11) -0.0005(9) 0.0053(10) 0.0021(11)
B1 0.0202(18) 0.0211(17) 0.0179(15) 0.0008(13) 0.0021(13) -0.0014(14)
O1 0.0319(13) 0.0159(10) 0.0194(10) 0.0004(8) 0.0074(9) 0.0005(9)
C1 0.0251(17) 0.0207(16) 0.0152(13) 0.0011(11) 0.0032(11) -0.0011(13)
C2 0.0284(18) 0.0175(15) 0.0230(15) 0.0013(12) 0.0089(13) -0.0013(13)
C3 0.0223(16) 0.0160(14) 0.0187(14) -0.0008(11) 0.0014(11) 0.0024(12)
C4 0.040(2) 0.0204(16) 0.0288(16) -0.0011(13) 0.0167(15) -0.0025(15)
C5 0.036(2) 0.0186(16) 0.0248(15) -0.0028(12) 0.0104(14) -0.0049(14)
C6 0.0258(17) 0.0170(15) 0.0209(14) -0.0014(11) 0.0112(12) -0.0018(12)
C7 0.0272(17) 0.0228(16) 0.0166(13) -0.0010(11) 0.0087(12) -0.0012(13)
C8 0.036(2) 0.0185(15) 0.0241(15) -0.0046(12) 0.0129(14) -0.0051(14)
C9 0.039(2) 0.0173(15) 0.0305(16) -0.0001(13) 0.0160(14) 0.0007(15)
C10 0.0330(19) 0.0228(17) 0.0260(16) 0.0052(13) 0.0116(13) 0.0061(14)
C11 0.0293(18) 0.0202(15) 0.0188(14) 0.0012(11) 0.0087(12) 0.0012(13)
C12 0.0262(18) 0.0257(17) 0.0204(14) -0.0033(12) 0.0028(12) -0.0007(14)
C13 0.041(2) 0.042(2) 0.0247(17) 0.0023(15) 0.0072(15) 0.0030(18)
C14 0.029(2) 0.048(2) 0.0319(18) -0.0058(16) 0.0080(15) -0.0052(17)
C15 0.0309(19) 0.0258(17) 0.0203(15) 0.0001(12) 0.0016(13) 0.0055(14)
C16 0.044(3) 0.079(3) 0.0289(19) -0.008(2) 0.0055(17) -0.023(2)
C17 0.045(2) 0.037(2) 0.0211(16) 0.0023(14) 0.0050(15) 0.0067(17)
C18 0.0356(19) 0.0173(15) 0.0184(14) -0.0027(11) 0.0097(13) -0.0039(13)
C19 0.037(2) 0.0181(15) 0.0197(14) -0.0018(12) 0.0088(13) -0.0056(14)
C20 0.048(2) 0.0273(18) 0.0206(15) -0.0022(13) 0.0092(14) -0.0033(16)
C21 0.055(3) 0.0300(19) 0.0240(16) -0.0064(14) 0.0178(16) -0.0059(17)
C22 0.040(2) 0.0242(18) 0.0375(19) -0.0065(14) 0.0203(16) -0.0001(15)
C23 0.0309(19) 0.0193(16) 0.0285(16) -0.0044(13) 0.0108(13) -0.0055(14)
C24 0.0341(19) 0.0274(18) 0.0189(14) -0.0035(13) 0.0021(13) -0.0019(15)
C25 0.033(2) 0.045(2) 0.0326(19) 0.0047(16) 0.0047(15) 0.0029(18)
C26 0.052(2) 0.0288(18) 0.0207(15) -0.0008(14) 0.0055(15) 0.0033(17)
C27 0.032(2) 0.0240(17) 0.0319(17) -0.0069(14) 0.0082(14) 0.0006(15)
C28 0.032(2) 0.0271(18) 0.041(2) -0.0019(15) 0.0078(16) -0.0007(15)
C29 0.043(2) 0.032(2) 0.051(2) -0.0105(17) 0.0164(19) -0.0030(18)
C30 0.0298(18) 0.0202(15) 0.0135(13) 0.0017(11) 0.0065(12) 0.0019(13)
F31 0.0284(11) 0.0246(10) 0.0477(12) 0.0048(9) 0.0122(9) 0.0019(9)
C31 0.0258(18) 0.0238(16) 0.0222(15) 0.0013(12) 0.0062(12) 0.0012(13)
F32 0.0395(13) 0.0242(11) 0.0582(14) 0.0067(10) 0.0153(10) -0.0061(10)
C32 0.0294(19) 0.0236(17) 0.0274(16) 0.0009(13) 0.0081(13) -0.0024(14)
F33 0.0497(14) 0.0174(10) 0.0479(12) 0.0034(9) 0.0130(10) 0.0044(9)
C33 0.041(2) 0.0155(15) 0.0237(15) 0.0006(12) 0.0080(14) 0.0008(14)
F34 0.0310(11) 0.0270(10) 0.0306(10) 0.0031(8) 0.0078(8) 0.0079(8)
C34 0.0276(18) 0.0240(16) 0.0159(13) -0.0017(12) 0.0045(12) 0.0050(14)
F35 0.0272(11) 0.0286(10) 0.0293(10) 0.0059(8) 0.0054(8) -0.0035(8)
C35 0.0300(18) 0.0215(16) 0.0142(13) -0.0009(11) 0.0043(12) -0.0033(13)
C40 0.0287(18) 0.0178(15) 0.0202(14) 0.0025(11) 0.0066(12) -0.0009(13)
F41 0.0322(12) 0.0455(13) 0.0248(10) -0.0024(9) 0.0003(8) 0.0114(10)
C41 0.0272(18) 0.0234(16) 0.0204(14) 0.0023(12) 0.0053(12) 0.0016(14)
C42 0.037(2) 0.0273(18) 0.0149(13) -0.0005(12) 0.0044(12) 0.0002(15)
F42 0.0519(14) 0.0525(14) 0.0181(9) -0.0054(9) 0.0053(9) 0.0051(11)
F43 0.0561(15) 0.0432(13) 0.0413(12) -0.0084(10) 0.0247(11) 0.0098(11)
C43 0.042(2) 0.0267(18) 0.0317(17) -0.0022(14) 0.0186(16) 0.0063(16)
F44 0.0365(14) 0.0688(18) 0.0577(15) -0.0165(13) 0.0062(11) 0.0194(12)
C44 0.028(2) 0.034(2) 0.041(2) -0.0057(16) 0.0095(15) 0.0078(16)
F45 0.0351(12) 0.0502(14) 0.0301(11) -0.0085(9) -0.0063(9) 0.0100(10)
C45 0.0317(19) 0.0279(18) 0.0256(16) -0.0013(13) 0.0037(13) 0.0016(15)
C50 0.0261(17) 0.0151(14) 0.0179(13) -0.0003(11) 0.0031(12) -0.0022(12)
F51 0.0326(11) 0.0289(10) 0.0281(9) 0.0080(8) 0.0116(8) 0.0019(9)
C51 0.0319(18) 0.0152(14) 0.0193(14) -0.0008(11) 0.0053(12) -0.0015(13)
F52 0.0266(11) 0.0346(12) 0.0422(11) 0.0040(9) 0.0089(9) 0.0016(9)
C52 0.0234(17) 0.0193(16) 0.0292(16) -0.0033(12) 0.0058(13) 0.0002(13)
F53 0.0298(12) 0.0384(12) 0.0338(11) 0.0053(9) -0.0035(8) 0.0086(9)
C53 0.0262(18) 0.0214(16) 0.0262(16) -0.0015(13) -0.0022(13) 0.0036(14)
F54 0.0424(13) 0.0350(11) 0.0211(9) 0.0096(8) 0.0025(8) 0.0031(9)
C54 0.039(2) 0.0198(16) 0.0184(14) 0.0016(12) 0.0022(13) -0.0010(14)
F55 0.0310(11) 0.0331(11) 0.0284(10) 0.0091(8) 0.0077(8) 0.0003(9)
C55 0.0262(18) 0.0178(15) 0.0231(15) -0.0007(12) 0.0050(12) -0.0024(13)
C60 0.0254(17) 0.0191(15) 0.0152(13) 0.0016(11) 0.0051(11) 0.0014(13)
C61 0.0306(18) 0.0183(15) 0.0145(13) 0.0026(11) 0.0063(12) -0.0007(13)
C62 0.0330(19) 0.0205(16) 0.0243(15) 0.0035(12) 0.0076(13) -0.0006(14)
C63 0.034(2) 0.0302(19) 0.0278(16) 0.0019(14) 0.0042(14) -0.0101(16)
C64 0.050(2) 0.0246(18) 0.0253(16) -0.0042(13) 0.0109(15) -0.0123(16)
C65 0.053(2) 0.0217(17) 0.0252(16) -0.0028(13) 0.0159(16) -0.0020(16)
C66 0.0320(19) 0.0192(15) 0.0222(15) 0.0009(12) 0.0080(13) 0.0005(14)

loop_
_atom_type_symbol
_atom_type_description
_atom_type_scat_dispersion_real
_atom_type_scat_dispersion_imag
_atom_type_scat_source
C C 0.0033 0.0016 'International Tables Vol C Tables 4.2.6.8 and 6.1.1.4'
H H 0.0000 0.0000 'International Tables Vol C Tables 4.2.6.8 and 6.1.1.4'
N N 0.0061 0.0033 'International Tables Vol C Tables 4.2.6.8 and 6.1.1.4'
O O 0.0106 0.0060 'International Tables Vol C Tables 4.2.6.8 and 6.1.1.4'
B B 0.0013 0.0007 'International Tables Vol C Tables 4.2.6.8 and 6.1.1.4'
F F 0.0171 0.0103 'International Tables Vol C Tables 4.2.6.8 and 6.1.1.4'
Ga Ga 0.2307 1.6083 'International Tables Vol C Tables 4.2.6.8 and 6.1.1.4'

loop_
_geom_angle_atom_site_label_1
_geom_angle_atom_site_label_2
_geom_angle_atom_site_label_3
_geom_angle
N1 Ga1 N2 95.97(10)
N1 Ga1 C60 109.93(12)
N2 Ga1 C60 111.85(11)
N1 Ga1 C50 110.21(11)
N2 Ga1 C50 105.96(11)
C60 Ga1 C50 120.18(13)
C1 N1 C6 119.5(3)
C1 N1 Ga1 117.6(2)
C6 N1 Ga1 122.91(19)
C3 N2 C18 118.9(2)
C3 N2 Ga1 117.25(19)
C18 N2 Ga1 123.8(2)
O1 B1 C40 117.0(3)
O1 B1 C30 125.1(3)
C40 B1 C30 117.9(3)
B1 O1 C60 125.0(2)
N1 C1 C2 123.6(3)
N1 C1 C4 119.1(3)
C2 C1 C4 117.3(3)
C1 C2 C3 128.7(3)
N2 C3 C2 123.6(3)
N2 C3 C5 120.9(3)
C2 C3 C5 115.5(3)
C7 C6 C11 121.4(3)
C7 C6 N1 119.6(3)
C11 C6 N1 119.0(3)
C8 C7 C6 118.6(3)
C8 C7 C12 119.5(3)
C6 C7 C12 121.9(3)
C9 C8 C7 120.9(3)
C8 C9 C10 119.9(3)
C9 C10 C11 121.7(3)
C10 C11 C6 117.4(3)
C10 C11 C15 119.5(3)
C6 C11 C15 123.1(3)
C14 C12 C7 112.6(3)
C14 C12 C13 110.3(3)
C7 C12 C13 110.5(3)
C11 C15 C17 111.5(3)
C11 C15 C16 111.0(3)
C17 C15 C16 108.8(3)
C23 C18 C19 120.9(3)
C23 C18 N2 120.7(3)
C19 C18 N2 118.4(3)
C20 C19 C18 117.8(3)
C20 C19 C24 120.4(3)
C18 C19 C24 121.8(3)
C21 C20 C19 122.0(3)
C20 C21 C22 119.8(3)
C21 C22 C23 120.9(3)
C18 C23 C22 118.5(3)
C18 C23 C27 123.3(3)
C22 C23 C27 118.2(3)
C19 C24 C25 113.0(3)
C19 C24 C26 112.6(3)
C25 C24 C26 108.9(3)
C23 C27 C29 110.8(3)
C23 C27 C28 112.0(3)
C29 C27 C28 110.3(3)
C35 C30 C31 115.8(3)
C35 C30 B1 124.0(3)
C31 C30 B1 120.2(3)
F31 C31 C32 118.0(3)
F31 C31 C30 119.3(3)
C32 C31 C30 122.7(3)
F32 C32 C33 119.9(3)
F32 C32 C31 120.9(3)
C33 C32 C31 119.2(3)
F33 C33 C32 119.8(3)
F33 C33 C34 119.7(3)
C32 C33 C34 120.6(3)
F34 C34 C33 120.4(3)
F34 C34 C35 121.1(3)
C33 C34 C35 118.5(3)
F35 C35 C30 119.7(3)
F35 C35 C34 116.9(3)
C30 C35 C34 123.4(3)
C45 C40 C41 115.9(3)
C45 C40 B1 123.4(3)
C41 C40 B1 120.6(3)
F41 C41 C40 118.9(3)
F41 C41 C42 118.5(3)
C40 C41 C42 122.6(3)
F42 C42 C43 119.8(3)
F42 C42 C41 120.8(3)
C43 C42 C41 119.4(3)
F43 C43 C42 119.8(3)
F43 C43 C44 120.1(3)
C42 C43 C44 120.1(3)
F44 C44 C43 119.9(3)
F44 C44 C45 121.1(3)
C43 C44 C45 119.0(3)
F45 C45 C40 119.4(3)
F45 C45 C44 117.5(3)
C40 C45 C44 123.0(3)
C51 C50 C55 113.9(3)
C51 C50 Ga1 121.6(2)
C55 C50 Ga1 124.4(2)
F51 C51 C50 119.7(3)
F51 C51 C52 115.3(3)
C50 C51 C52 124.9(3)
F52 C52 C53 119.7(3)
F52 C52 C51 121.7(3)
C53 C52 C51 118.6(3)
F53 C53 C54 120.9(3)
F53 C53 C52 119.8(3)
C54 C53 C52 119.3(3)
F54 C54 C53 120.6(3)
F54 C54 C55 119.3(3)
C53 C54 C55 120.1(3)
F55 C55 C54 115.5(3)
F55 C55 C50 121.3(3)
C54 C55 C50 123.2(3)
O1 C60 C61 112.8(2)
O1 C60 Ga1 105.86(18)
C61 C60 Ga1 117.38(19)
C62 C61 C66 118.4(3)
C62 C61 C60 123.1(3)
C66 C61 C60 118.5(3)
C61 C62 C63 120.5(3)
C64 C63 C62 120.4(3)
C65 C64 C63 119.7(3)
C64 C65 C66 120.3(3)
C65 C66 C61 120.6(3)

loop_
_geom_bond_atom_site_label_1
_geom_bond_atom_site_label_2
_geom_bond_distance
Ga1 N1 1.951(3)
Ga1 N2 1.967(3)
Ga1 C60 2.010(3)
Ga1 C50 2.034(3)
N1 C1 1.338(4)
N1 C6 1.456(4)
N2 C3 1.335(4)
N2 C18 1.455(4)
B1 O1 1.332(4)
B1 C40 1.583(5)
B1 C30 1.589(5)
O1 C60 1.470(4)
C1 C2 1.384(4)
C1 C4 1.511(4)
C2 C3 1.406(4)
C3 C5 1.516(4)
C6 C7 1.401(4)
C6 C11 1.409(4)
C7 C8 1.394(4)
C7 C12 1.522(4)
C8 C9 1.379(5)
C9 C10 1.380(5)
C10 C11 1.399(4)
C11 C15 1.523(4)
C12 C14 1.510(5)
C12 C13 1.536(4)
C15 C17 1.530(4)
C15 C16 1.531(5)
C18 C23 1.402(5)
C18 C19 1.416(4)
C19 C20 1.393(4)
C19 C24 1.519(5)
C20 C21 1.373(5)
C21 C22 1.384(5)
C22 C23 1.404(5)
C23 C27 1.526(5)
C24 C25 1.520(5)
C24 C26 1.532(5)
C27 C29 1.526(5)
C27 C28 1.530(5)
C30 C35 1.378(5)
C30 C31 1.390(5)
F31 C31 1.343(4)
C31 C32 1.378(5)
F32 C32 1.341(4)
C32 C33 1.371(5)
F33 C33 1.343(4)
C33 C34 1.379(5)
F34 C34 1.338(4)
C34 C35 1.381(4)
F35 C35 1.351(4)
C40 C45 1.377(5)
C40 C41 1.385(4)
F41 C41 1.345(4)
C41 C42 1.385(4)
C42 F42 1.344(4)
C42 C43 1.367(5)
F43 C43 1.338(4)
C43 C44 1.376(5)
F44 C44 1.334(4)
C44 C45 1.384(5)
F45 C45 1.350(4)
C50 C51 1.372(5)
C50 C55 1.392(4)
F51 C51 1.354(3)
C51 C52 1.385(4)
F52 C52 1.339(4)
C52 C53 1.384(5)
F53 C53 1.343(4)
C53 C54 1.360(5)
F54 C54 1.350(4)
C54 C55 1.390(4)
F55 C55 1.345(4)
C60 C61 1.510(4)
C61 C62 1.390(5)
C61 C66 1.404(4)
C62 C63 1.397(5)
C63 C64 1.385(5)
C64 C65 1.378(5)
C65 C66 1.394(5)
